data_8101959
loop_
_publ_author_name
'Zhang, W.-J.'
'Liu, Z.-H.'

_publ_section_title
;
Crystal structure of pyridinium tetrahydroxyhexaoxopentaborate pyridine 
hemisolvate, (C~5~H~6~N)[B~5~O~6~(OH)~4~] &#x00B7; &#x00BD;C~5~H~5~N
;
_journal_issue 2
_journal_name_full 'Zeitschrift f\"ur Kristallographie - New Crystal Structures'
_journal_page_first 189
_journal_page_last 190
_journal_volume 221
_journal_year 2006
_chemical_formula_moiety 'C5H6N, B5H4O10, 0.5C5H5N'
_chemical_formula_sum 'C7.5 H12.5 B5 N1.5 O10'
_chemical_formula_weight 337.74
_chemical_name_common 'pyridine pentaborate pyridine hemisolvate'
_chemical_name_systematic
; 
pyridinium tetrahydroxyhexaoxopentaborate pyridine hemisolvate
;
_space_group_IT_number 15
_symmetry_cell_setting monoclinic
_symmetry_space_group_name_Hall '-C 2yc'
_symmetry_space_group_name_H-M 'C 1 2/c 1'
_atom_sites_solution_hydrogens geom
_atom_sites_solution_primary direct
_atom_sites_solution_secondary difmap
_audit_creation_method SHELXL-97
_cell_angle_alpha 90.00
_cell_angle_beta 110.478(9)
_cell_angle_gamma 90.00
_cell_formula_units_Z 8
_cell_length_a 15.485(10)
_cell_length_b 11.554(7)
_cell_length_c 17.811(11)
_cell_measurement_reflns_used 1188
_cell_measurement_temperature 298(2)
_cell_measurement_theta_max 20.781
_cell_measurement_theta_min 2.317
_cell_volume 2985(3)
_computing_cell_refinement 'Bruker SMART'
_computing_data_collection 'Bruker SMART'
_computing_data_reduction 'Bruker SAINT'
_computing_molecular_graphics 'Bruker SHELXTL'
_computing_publication_material 'Bruker SHELXTL'
_computing_structure_refinement 'SHELXL-97 (Sheldrick, 1997)'
_computing_structure_solution 'SHELXS-97 (Sheldrick, 1990)'
_diffrn_ambient_temperature 298(2)
_diffrn_measured_fraction_theta_full 0.996
_diffrn_measured_fraction_theta_max 0.996
_diffrn_measurement_device_type 'Bruker SMART CCD'
_diffrn_measurement_method phi/omega
_diffrn_radiation_monochromator graphite
_diffrn_radiation_source 'fine-focus sealed tube'
_diffrn_radiation_type MoK\a
_diffrn_radiation_wavelength 0.71073
_diffrn_reflns_av_R_equivalents 0.0505
_diffrn_reflns_av_sigmaI/netI 0.0621
_diffrn_reflns_limit_h_max 16
_diffrn_reflns_limit_h_min -18
_diffrn_reflns_limit_k_max 12
_diffrn_reflns_limit_k_min -13
_diffrn_reflns_limit_l_max 21
_diffrn_reflns_limit_l_min -21
_diffrn_reflns_number 7589
_diffrn_reflns_theta_full 25.00
_diffrn_reflns_theta_max 25.00
_diffrn_reflns_theta_min 2.32
_exptl_absorpt_coefficient_mu 0.129
_exptl_absorpt_correction_T_max 0.9611
_exptl_absorpt_correction_T_min 0.9514
_exptl_absorpt_correction_type multi-scan
_exptl_absorpt_process_details sadabs
_exptl_crystal_colour colorless
_exptl_crystal_density_diffrn 1.503
_exptl_crystal_density_method 'not measured'
_exptl_crystal_description block
_exptl_crystal_F_000 1384
_exptl_crystal_size_max 0.39
_exptl_crystal_size_mid 0.36
_exptl_crystal_size_min 0.31
_refine_diff_density_max 0.423
_refine_diff_density_min -0.511
_refine_diff_density_rms 0.057
_refine_ls_extinction_method none
_refine_ls_goodness_of_fit_ref 1.009
_refine_ls_matrix_type full
_refine_ls_number_parameters 218
_refine_ls_number_reflns 2633
_refine_ls_number_restraints 135
_refine_ls_restrained_S_all 1.043
_refine_ls_R_factor_all 0.1347
_refine_ls_R_factor_gt 0.0550
_refine_ls_shift/su_max 0.000
_refine_ls_shift/su_mean 0.000
_refine_ls_structure_factor_coef Fsqd
_refine_ls_weighting_details 'calc w=1/[\s^2^(Fo^2^)+(0.0701P)^2^+3.8237P] where P=(Fo^2^+2Fc^2^)/3'
_refine_ls_weighting_scheme calc
_refine_ls_wR_factor_gt 0.1352
_refine_ls_wR_factor_ref 0.1785
_reflns_number_gt 1189
_reflns_number_total 2633
_reflns_threshold_expression >2sigma(I)
_cod_data_source_file 1267-1763.cff
_cod_data_source_block C7.5H12.5B5N1.5O10WJZ
_cod_depositor_comments
;
The following automatic conversions were performed:
'_symmetry_cell_setting' value 'Monoclinic' changed to 'monoclinic'
according to '/home/saulius/struct/CIF-dictionaries/cif_core.dic'
dictionary named 'cif_core.dic' version 2.4.1 from 2010-06-29.

Automatic conversion script
Id: cif_fix_enum 1555 2011-01-17 13:19:09Z saulius 
;
_cod_original_sg_symbol_H-M C12/c1
_cod_database_code 8101959

loop_
_symmetry_equiv_pos_as_xyz
'x, y, z'
'-x, y, -z+1/2'
'x+1/2, y+1/2, z'
'-x+1/2, y+1/2, -z+1/2'
'-x, -y, -z'
'x, -y, z-1/2'
'-x+1/2, -y+1/2, -z'
'x+1/2, -y+1/2, z-1/2'

loop_
_atom_site_label
_atom_site_type_symbol
_atom_site_fract_x
_atom_site_fract_y
_atom_site_fract_z
_atom_site_U_iso_or_equiv
_atom_site_adp_type
_atom_site_occupancy
_atom_site_symmetry_multiplicity
_atom_site_Wyckoff_symbol
_atom_site_calc_flag
_atom_site_refinement_flags
_atom_site_disorder_assembly
_atom_site_disorder_group
B1 B 0.7814(3) 0.3862(4) 0.6981(3) 0.0373(11) Uani 1 8 f d . . .
B2 B 0.7596(3) 0.4875(4) 0.8137(3) 0.0403(12) Uani 1 8 f d . . .
B3 B 0.7483(3) 0.2834(4) 0.8079(3) 0.0424(12) Uani 1 8 f d . . .
B4 B 0.9059(3) 0.3932(5) 0.6399(3) 0.0443(12) Uani 1 8 f d . . .
B5 B 0.7495(3) 0.3967(4) 0.5527(3) 0.0423(12) Uani 1 8 f d . . .
N1 N 0.4667(4) 0.7812(6) 0.4824(3) 0.1063(18) Uani 1 8 f d DU . .
H1 H 0.4157 0.8062 0.4856 0.128 Uiso 1 8 f calc R . .
N2 N 0.5000 0.3781(9) 0.7500 0.147(3) Uani 1 4 e d SDU . .
O1 O 0.76950(19) 0.4905(2) 0.74095(15) 0.0409(7) Uani 1 8 f d . . .
O2 O 0.7522(2) 0.3848(2) 0.84937(15) 0.0488(8) Uani 1 8 f d . . .
O3 O 0.76067(19) 0.2822(2) 0.73597(15) 0.0409(7) Uani 1 8 f d . . .
O4 O 0.87915(17) 0.3822(2) 0.70363(14) 0.0406(7) Uani 1 8 f d . . .
O5 O 0.84223(19) 0.4003(3) 0.56332(16) 0.0551(9) Uani 1 8 f d . . .
O6 O 0.72016(17) 0.3916(2) 0.61515(14) 0.0408(7) Uani 1 8 f d . . .
O7 O 0.7558(2) 0.5860(2) 0.85386(16) 0.0546(9) Uani 1 8 f d . . .
H7 H 0.7603 0.6423 0.8274 0.082 Uiso 1 8 f calc R . .
O8 O 0.7298(2) 0.1859(3) 0.84099(17) 0.0613(10) Uani 1 8 f d . . .
H8 H 0.7278 0.1308 0.8114 0.092 Uiso 1 8 f calc R . .
O9 O 0.9955(2) 0.3973(3) 0.64539(17) 0.0698(11) Uani 1 8 f d . . .
H9 H 1.0288 0.3929 0.6926 0.105 Uiso 1 8 f calc R . .
O10 O 0.68594(19) 0.4007(3) 0.47719(15) 0.0543(9) Uani 1 8 f d . . .
H10 H 0.7124 0.4034 0.4446 0.081 Uiso 1 8 f calc R . .
C1 C 0.5025(5) 0.6827(6) 0.5185(4) 0.0807(17) Uani 1 8 f d DU . .
H1A H 0.4734 0.6426 0.5482 0.097 Uiso 1 8 f calc R . .
C2 C 0.5780(5) 0.6421(5) 0.5123(4) 0.0885(18) Uani 1 8 f d DU . .
H2 H 0.6024 0.5731 0.5379 0.106 Uiso 1 8 f calc R . .
C3 C 0.6218(4) 0.6985(6) 0.4692(4) 0.0874(18) Uani 1 8 f d DU . .
H3 H 0.6747 0.6675 0.4639 0.105 Uiso 1 8 f calc R . .
C4 C 0.5878(5) 0.7997(6) 0.4345(4) 0.0894(18) Uani 1 8 f d DU . .
H4 H 0.6182 0.8404 0.4061 0.107 Uiso 1 8 f calc R . .
C5 C 0.5090(5) 0.8428(6) 0.4407(4) 0.0960(19) Uani 1 8 f d DU . .
H5 H 0.4848 0.9129 0.4169 0.115 Uiso 1 8 f calc R . .
C6 C 0.5337(5) 0.4406(7) 0.7000(5) 0.109(2) Uani 1 8 f d DU . .
H6 H 0.5596 0.4006 0.6678 0.131 Uiso 1 8 f calc R . .
C7 C 0.5305(5) 0.5512(8) 0.6961(6) 0.135(3) Uani 1 8 f d DU . .
H7A H 0.5480 0.5924 0.6589 0.162 Uiso 1 8 f calc R . .
C8 C 0.5000 0.6043(12) 0.7500 0.163(4) Uani 1 4 e d SDU . .
H8A H 0.5000 0.6848 0.7500 0.195 Uiso 1 4 e calc SR . .

loop_
_atom_site_aniso_label
_atom_site_aniso_U_11
_atom_site_aniso_U_22
_atom_site_aniso_U_33
_atom_site_aniso_U_23
_atom_site_aniso_U_13
_atom_site_aniso_U_12
B1 0.047(3) 0.042(3) 0.026(2) -0.001(2) 0.017(2) 0.000(2)
B2 0.051(3) 0.038(3) 0.033(3) -0.001(2) 0.017(2) 0.003(2)
B3 0.053(3) 0.045(3) 0.038(3) -0.001(2) 0.028(2) 0.001(3)
B4 0.039(3) 0.056(3) 0.040(3) -0.001(3) 0.017(2) -0.001(3)
B5 0.050(3) 0.046(3) 0.031(3) 0.002(2) 0.014(2) -0.002(3)
N1 0.086(4) 0.131(5) 0.117(4) -0.049(4) 0.055(3) -0.008(3)
N2 0.136(7) 0.114(7) 0.162(8) 0.000 0.016(6) 0.000
O1 0.0618(19) 0.0365(17) 0.0338(15) -0.0015(13) 0.0283(14) 0.0021(14)
O2 0.083(2) 0.0375(17) 0.0367(16) 0.0005(15) 0.0338(15) 0.0011(16)
O3 0.0619(19) 0.0336(17) 0.0374(16) -0.0015(13) 0.0301(14) -0.0017(14)
O4 0.0415(16) 0.0541(19) 0.0309(15) 0.0011(13) 0.0187(13) -0.0006(14)
O5 0.0444(18) 0.093(3) 0.0316(16) 0.0095(16) 0.0185(14) -0.0024(17)
O6 0.0435(16) 0.0530(18) 0.0309(15) 0.0004(13) 0.0191(13) 0.0014(14)
O7 0.100(3) 0.0374(18) 0.0386(17) -0.0016(14) 0.0396(17) 0.0037(17)
O8 0.113(3) 0.0401(19) 0.053(2) 0.0021(15) 0.057(2) -0.0021(18)
O9 0.0443(19) 0.131(3) 0.0380(17) 0.0143(19) 0.0197(15) 0.0001(19)
O10 0.0494(18) 0.087(3) 0.0296(16) 0.0065(16) 0.0182(14) -0.0011(17)
C1 0.111(5) 0.067(4) 0.094(4) -0.007(3) 0.073(4) -0.017(3)
C2 0.101(4) 0.075(4) 0.091(4) -0.003(3) 0.037(4) -0.004(4)
C3 0.070(4) 0.095(5) 0.109(5) -0.028(4) 0.046(3) -0.010(3)
C4 0.101(4) 0.097(5) 0.092(4) -0.008(4) 0.061(4) -0.026(4)
C5 0.108(5) 0.092(5) 0.097(4) 0.006(4) 0.046(4) 0.007(4)
C6 0.079(4) 0.115(6) 0.129(6) -0.018(5) 0.032(4) -0.007(4)
C7 0.112(5) 0.105(6) 0.213(8) 0.023(6) 0.090(5) -0.014(5)
C8 0.144(9) 0.091(8) 0.243(11) 0.000 0.055(8) 0.000

loop_
_atom_type_symbol
_atom_type_description
_atom_type_scat_dispersion_real
_atom_type_scat_dispersion_imag
_atom_type_scat_source
C C 0.0033 0.0016 'International Tables Vol C Tables 4.2.6.8 and 6.1.1.4'
H H 0.0000 0.0000 'International Tables Vol C Tables 4.2.6.8 and 6.1.1.4'
B B 0.0013 0.0007 'International Tables Vol C Tables 4.2.6.8 and 6.1.1.4'
O O 0.0106 0.0060 'International Tables Vol C Tables 4.2.6.8 and 6.1.1.4'
N N 0.0061 0.0033 'International Tables Vol C Tables 4.2.6.8 and 6.1.1.4'

loop_
_geom_angle_atom_site_label_1
_geom_angle_atom_site_label_2
_geom_angle_atom_site_label_3
_geom_angle
_geom_angle_site_symmetry_1
_geom_angle_site_symmetry_3
_geom_angle_publ_flag
O6 B1 O3 109.4(3) . . ?
O6 B1 O1 109.7(3) . . ?
O3 B1 O1 110.2(3) . . ?
O6 B1 O4 110.9(3) . . ?
O3 B1 O4 109.1(3) . . ?
O1 B1 O4 107.5(3) . . ?
O1 B2 O7 121.5(4) . . ?
O1 B2 O2 121.4(4) . . ?
O7 B2 O2 117.1(4) . . ?
O8 B3 O3 121.7(4) . . ?
O8 B3 O2 116.9(4) . . ?
O3 B3 O2 121.3(4) . . ?
O4 B4 O9 123.5(4) . . ?
O4 B4 O5 121.1(4) . . ?
O9 B4 O5 115.5(4) . . ?
O6 B5 O10 118.9(4) . . ?
O6 B5 O5 121.6(4) . . ?
O10 B5 O5 119.5(4) . . ?
C1 N1 C5 121.0(6) . . ?
C1 N1 H1 119.5 . . ?
C5 N1 H1 119.5 . . ?
C6 N2 C6 117.1(10) . 2_656 ?
B2 O1 B1 123.4(3) . . ?
B2 O2 B3 118.9(3) . . ?
B3 O3 B1 123.4(3) . . ?
B4 O4 B1 123.4(3) . . ?
B4 O5 B5 119.0(3) . . ?
B5 O6 B1 123.8(3) . . ?
B2 O7 H7 109.5 . . ?
B3 O8 H8 109.5 . . ?
B4 O9 H9 109.5 . . ?
B5 O10 H10 109.5 . . ?
C2 C1 N1 120.2(6) . . ?
C2 C1 H1A 119.9 . . ?
N1 C1 H1A 119.9 . . ?
C1 C2 C3 121.2(6) . . ?
C1 C2 H2 119.4 . . ?
C3 C2 H2 119.4 . . ?
C4 C3 C2 119.2(6) . . ?
C4 C3 H3 120.4 . . ?
C2 C3 H3 120.4 . . ?
C3 C4 C5 120.0(6) . . ?
C3 C4 H4 120.0 . . ?
C5 C4 H4 120.0 . . ?
N1 C5 C4 118.3(6) . . ?
N1 C5 H5 120.8 . . ?
C4 C5 H5 120.8 . . ?
C7 C6 N2 122.7(9) . . ?
C7 C6 H6 118.7 . . ?
N2 C6 H6 118.7 . . ?
C6 C7 C8 115.4(10) . . ?
C6 C7 H7A 122.3 . . ?
C8 C7 H7A 122.3 . . ?
C7 C8 C7 126.2(13) . 2_656 ?
C7 C8 H8A 116.9 . . ?
C7 C8 H8A 116.9 2_656 . ?

loop_
_geom_bond_atom_site_label_1
_geom_bond_atom_site_label_2
_geom_bond_distance
_geom_bond_site_symmetry_2
_geom_bond_publ_flag
B1 O6 1.452(5) . ?
B1 O3 1.467(5) . ?
B1 O1 1.471(5) . ?
B1 O4 1.483(5) . ?
B2 O1 1.356(5) . ?
B2 O7 1.357(5) . ?
B2 O2 1.370(5) . ?
B3 O8 1.347(5) . ?
B3 O3 1.360(5) . ?
B3 O2 1.376(5) . ?
B4 O4 1.345(5) . ?
B4 O9 1.356(5) . ?
B4 O5 1.377(5) . ?
B5 O6 1.342(5) . ?
B5 O10 1.361(5) . ?
B5 O5 1.382(5) . ?
N1 C1 1.330(7) . ?
N1 C5 1.352(7) . ?
N1 H1 0.8600 . ?
N2 C6 1.383(8) . ?
N2 C6 1.383(8) 2_656 ?
O7 H7 0.8200 . ?
O8 H8 0.8200 . ?
O9 H9 0.8200 . ?
O10 H10 0.8200 . ?
C1 C2 1.299(7) . ?
C1 H1A 0.9300 . ?
C2 C3 1.355(7) . ?
C2 H2 0.9300 . ?
C3 C4 1.341(8) . ?
C3 H3 0.9300 . ?
C4 C5 1.357(8) . ?
C4 H4 0.9300 . ?
C5 H5 0.9300 . ?
C6 C7 1.280(9) . ?
C6 H6 0.9300 . ?
C7 C8 1.356(9) . ?
C7 H7A 0.9300 . ?
C8 C7 1.356(9) 2_656 ?
C8 H8A 0.9300 . ?

loop_
_geom_hbond_atom_site_label_D
_geom_hbond_atom_site_label_H
_geom_hbond_atom_site_label_A
_geom_hbond_distance_DH
_geom_hbond_distance_HA
_geom_hbond_distance_DA
_geom_hbond_angle_DHA
_geom_hbond_site_symmetry_A
N1 H1 O5 0.86 2.35 3.103(6) 147.2 3_455
O7 H7 O3 0.82 1.93 2.734(4) 165.5 4_656
O8 H8 O1 0.82 1.88 2.691(4) 170.6 4_646
O9 H9 O4 0.82 1.90 2.716(4) 171.6 2_756
O10 H10 O7 0.82 1.96 2.772(4) 170.8 6_565

loop_
_geom_torsion_atom_site_label_1
_geom_torsion_atom_site_label_2
_geom_torsion_atom_site_label_3
_geom_torsion_atom_site_label_4
_geom_torsion
_geom_torsion_site_symmetry_1
_geom_torsion_site_symmetry_2
_geom_torsion_site_symmetry_3
_geom_torsion_site_symmetry_4
_geom_torsion_publ_flag
O7 B2 O1 B1 174.9(4) . . . . ?
O2 B2 O1 B1 -5.7(6) . . . . ?
O6 B1 O1 B2 133.0(4) . . . . ?
O3 B1 O1 B2 12.5(5) . . . . ?
O4 B1 O1 B2 -106.3(4) . . . . ?
O1 B2 O2 B3 -4.6(6) . . . . ?
O7 B2 O2 B3 174.8(4) . . . . ?
O8 B3 O2 B2 -172.2(4) . . . . ?
O3 B3 O2 B2 6.6(6) . . . . ?
O8 B3 O3 B1 -179.6(4) . . . . ?
O2 B3 O3 B1 1.7(6) . . . . ?
O6 B1 O3 B3 -131.1(4) . . . . ?
O1 B1 O3 B3 -10.5(5) . . . . ?
O4 B1 O3 B3 107.4(4) . . . . ?
O9 B4 O4 B1 175.4(4) . . . . ?
O5 B4 O4 B1 -5.0(7) . . . . ?
O6 B1 O4 B4 5.7(6) . . . . ?
O3 B1 O4 B4 126.3(4) . . . . ?
O1 B1 O4 B4 -114.2(4) . . . . ?
O4 B4 O5 B5 0.4(7) . . . . ?
O9 B4 O5 B5 180.0(4) . . . . ?
O6 B5 O5 B4 3.0(7) . . . . ?
O10 B5 O5 B4 -178.4(4) . . . . ?
O10 B5 O6 B1 179.6(4) . . . . ?
O5 B5 O6 B1 -1.8(7) . . . . ?
O3 B1 O6 B5 -122.7(4) . . . . ?
O1 B1 O6 B5 116.3(4) . . . . ?
O4 B1 O6 B5 -2.3(6) . . . . ?
C5 N1 C1 C2 -2.0(10) . . . . ?
N1 C1 C2 C3 -0.1(10) . . . . ?
C1 C2 C3 C4 2.0(10) . . . . ?
C2 C3 C4 C5 -1.9(10) . . . . ?
C1 N1 C5 C4 2.0(9) . . . . ?
C3 C4 C5 N1 -0.1(10) . . . . ?
C6 N2 C6 C7 -3.3(6) 2_656 . . . ?
N2 C6 C7 C8 6.1(11) . . . . ?
C6 C7 C8 C7 -3.0(6) . . . 2_656 ?
